data_4075515
loop_
_publ_author_name
'Hsueh, Mao-Lin'
'Ko, Bao-Tsan'
'Athar, Taimur'
'Lin, Chu-Chieh'
'Wu, Tzong-Ming'
'Hsu, Sung-Fu'

_publ_section_title
;
 Synthesis, Structure, and Catalytic Studies of Mixed
 Lithium&#x2212;Magnesium and Sodium&#x2212;Magnesium Complexes:&#x00A0;
 Highly Isospecific Initiators for Polymerization of Methyl Methacrylate
;
_journal_issue 17
_journal_name_full Organometallics
_journal_page_first 4144
_journal_paper_doi 10.1021/om0603363
_journal_volume 25
_journal_year 2006
_chemical_formula_sum 'C38 H63 Mg Na O3'
_chemical_formula_weight 615.18
_chemical_name_systematic
; 
 ? 
;
_space_group_IT_number 56
_symmetry_cell_setting orthorhombic
_symmetry_space_group_name_Hall '-P 2ab 2ac'
_symmetry_space_group_name_H-M 'P c c n'
_atom_sites_solution_hydrogens geom
_atom_sites_solution_primary direct
_atom_sites_solution_secondary difmap
_audit_creation_method SHELXL-97
_cell_angle_alpha 90.00
_cell_angle_beta 90.00
_cell_angle_gamma 90.00
_cell_formula_units_Z 8
_cell_length_a 20.7678(12)
_cell_length_b 21.2375(11)
_cell_length_c 18.4101(11)
_cell_measurement_reflns_used 5362
_cell_measurement_temperature 293(2)
_cell_measurement_theta_max 21.684
_cell_measurement_theta_min 2.213
_cell_volume 8119.9(8)
_computing_cell_refinement 'Bruker SAINT (Siemens, 1996)'
_computing_data_collection 'Bruker SMART (Siemens 1996)'
_computing_data_reduction 'Bruker SAINT'
_computing_molecular_graphics 'Bruker SHELXTL'
_computing_publication_material 'Bruker SHELXTL'
_computing_structure_refinement 'SHELXL-97 (Sheldrick, 1997)'
_computing_structure_solution 'SHELXS-97 (Sheldrick, 1990)'
_diffrn_ambient_temperature 293(2)
_diffrn_measured_fraction_theta_full 0.999
_diffrn_measured_fraction_theta_max 0.999
_diffrn_measurement_device_type 'Bruker SMART 1000 CCD'
_diffrn_measurement_method 'phi and omega scans'
_diffrn_radiation_monochromator graphite
_diffrn_radiation_source 'fine-focus sealed tube'
_diffrn_radiation_type MoK\a
_diffrn_radiation_wavelength 0.71073
_diffrn_reflns_av_R_equivalents 0.0835
_diffrn_reflns_av_sigmaI/netI 0.0650
_diffrn_reflns_limit_h_max 15
_diffrn_reflns_limit_h_min -25
_diffrn_reflns_limit_k_max 26
_diffrn_reflns_limit_k_min -22
_diffrn_reflns_limit_l_max 22
_diffrn_reflns_limit_l_min -22
_diffrn_reflns_number 43975
_diffrn_reflns_theta_full 26.02
_diffrn_reflns_theta_max 26.02
_diffrn_reflns_theta_min 1.37
_exptl_absorpt_coefficient_mu 0.084
_exptl_absorpt_correction_T_max 1.000
_exptl_absorpt_correction_T_min 0.625
_exptl_absorpt_correction_type multi-scan
_exptl_absorpt_process_details 'SADABS, Sheldrick (1996)'
_exptl_crystal_colour colorless
_exptl_crystal_density_diffrn 1.006
_exptl_crystal_density_method 'not measured'
_exptl_crystal_description parallelpied
_exptl_crystal_F_000 2704
_exptl_crystal_size_max 0.62
_exptl_crystal_size_mid 0.58
_exptl_crystal_size_min 0.55
_refine_diff_density_max 0.323
_refine_diff_density_min -0.222
_refine_diff_density_rms 0.047
_refine_ls_extinction_coef 0.0008(3)
_refine_ls_extinction_expression Fc^*^=kFc[1+0.001xFc^2^\l^3^/sin(2\q)]^-1/4^
_refine_ls_extinction_method SHELXL
_refine_ls_goodness_of_fit_ref 1.013
_refine_ls_hydrogen_treatment constr
_refine_ls_matrix_type full
_refine_ls_number_parameters 398
_refine_ls_number_reflns 7997
_refine_ls_number_restraints 0
_refine_ls_restrained_S_all 1.013
_refine_ls_R_factor_all 0.1418
_refine_ls_R_factor_gt 0.0648
_refine_ls_shift/su_max 0.000
_refine_ls_shift/su_mean 0.000
_refine_ls_structure_factor_coef Fsqd
_refine_ls_weighting_details 'calc w=1/[\s^2^(Fo^2^)+(0.1000P)^2^+0.0000P] where P=(Fo^2^+2Fc^2^)/3'
_refine_ls_weighting_scheme calc
_refine_ls_wR_factor_gt 0.1723
_refine_ls_wR_factor_ref 0.2054
_reflns_number_gt 3625
_reflns_number_total 7997
_reflns_threshold_expression >2sigma(I)
_cod_data_source_file om0603363si20060602_051112.cif
_cod_data_source_block sasm01m
_cod_depositor_comments
;
The following automatic conversions were performed:

'_symmetry_cell_setting' value 'Orthorhombic' changed to
'orthorhombic' according to
/home/saulius/struct/CIF-dictionaries/cif_core.dic dictionary named
'cif_core.dic' version 2.4.1 from 2010-06-29.

Automatic conversion script
Id: cif_fix_values 1715 2011-07-08 13:25:40Z adriana 
;
_cod_original_sg_symbol_H-M Pccn
_cod_database_code 4075515

loop_
_symmetry_equiv_pos_as_xyz
'x, y, z'
'-x+1/2, -y+1/2, z'
'-x, y+1/2, -z+1/2'
'x+1/2, -y, -z+1/2'
'-x, -y, -z'
'x-1/2, y-1/2, -z'
'x, -y-1/2, z-1/2'
'-x-1/2, y, z-1/2'

loop_
_atom_site_label
_atom_site_type_symbol
_atom_site_fract_x
_atom_site_fract_y
_atom_site_fract_z
_atom_site_U_iso_or_equiv
_atom_site_adp_type
_atom_site_occupancy
_atom_site_symmetry_multiplicity
_atom_site_calc_flag
_atom_site_refinement_flags
C38 C -0.2780(5) 0.3391(5) 0.0782(8) 0.364(8) Uani 1 1 d .
H38A H -0.2986 0.3010 0.0937 0.545 Uiso 1 1 calc R
H38B H -0.2928 0.3500 0.0305 0.545 Uiso 1 1 calc R
H38C H -0.2883 0.3725 0.1114 0.545 Uiso 1 1 calc R
Na Na -0.03965(8) 0.36167(7) -0.15829(11) 0.1187(6) Uani 1 1 d .
Mg Mg -0.05739(4) 0.45755(4) -0.01765(4) 0.0488(3) Uani 1 1 d .
O1 O -0.09019(8) 0.45080(9) -0.11549(9) 0.0562(5) Uani 1 1 d .
O2 O 0.04004(8) 0.46156(8) -0.03377(8) 0.0455(5) Uani 1 1 d .
O3 O -0.0681(2) 0.2727(3) -0.2164(4) 0.216(3) Uani 1 1 d .
C1 C -0.09987(13) 0.47576(13) -0.18246(15) 0.0540(7) Uani 1 1 d .
C2 C -0.15994(14) 0.46852(15) -0.21859(17) 0.0659(9) Uani 1 1 d .
C3 C -0.16387(17) 0.49321(18) -0.28824(18) 0.0824(10) Uani 1 1 d .
H3A H -0.2029 0.4891 -0.3125 0.099 Uiso 1 1 calc R
C4 C -0.11500(18) 0.52297(17) -0.32383(18) 0.0778(10) Uani 1 1 d .
C5 C -0.05719(15) 0.52953(15) -0.28681(15) 0.0666(9) Uani 1 1 d .
H5A H -0.0229 0.5497 -0.3095 0.080 Uiso 1 1 calc R
C6 C -0.04922(13) 0.50670(13) -0.21653(14) 0.0512(7) Uani 1 1 d .
C7 C 0.01327(12) 0.51653(12) -0.17439(14) 0.0465(7) Uani 1 1 d .
H7A H 0.0011 0.5319 -0.1261 0.056 Uiso 1 1 calc R
C8 C 0.05147(12) 0.45571(12) -0.16263(13) 0.0455(6) Uani 1 1 d .
C9 C 0.07581(14) 0.42479(14) -0.22380(14) 0.0604(8) Uani 1 1 d .
H9A H 0.0660 0.4407 -0.2696 0.072 Uiso 1 1 calc R
C10 C 0.11376(16) 0.37167(15) -0.21900(16) 0.0672(9) Uani 1 1 d .
C11 C 0.12573(15) 0.34951(14) -0.14900(16) 0.0650(9) Uani 1 1 d .
H11A H 0.1507 0.3134 -0.1445 0.078 Uiso 1 1 calc R
C12 C 0.10343(13) 0.37689(13) -0.08583(14) 0.0529(7) Uani 1 1 d .
C13 C 0.06480(12) 0.43217(12) -0.09288(13) 0.0432(6) Uani 1 1 d .
C14 C -0.21764(16) 0.4367(2) -0.1830(2) 0.0858(11) Uani 1 1 d .
C15 C -0.2026(2) 0.3683(2) -0.1616(2) 0.1121(14) Uani 1 1 d .
H15A H -0.1901 0.3450 -0.2040 0.168 Uiso 1 1 calc R
H15B H -0.2402 0.3494 -0.1405 0.168 Uiso 1 1 calc R
H15C H -0.1681 0.3677 -0.1269 0.168 Uiso 1 1 calc R
C16 C -0.23752(18) 0.4744(2) -0.1142(2) 0.1092(14) Uani 1 1 d .
H16A H -0.2017 0.4767 -0.0814 0.164 Uiso 1 1 calc R
H16B H -0.2729 0.4536 -0.0907 0.164 Uiso 1 1 calc R
H16C H -0.2503 0.5161 -0.1280 0.164 Uiso 1 1 calc R
C17 C -0.27813(18) 0.4357(3) -0.2323(3) 0.1429(19) Uani 1 1 d .
H17A H -0.2687 0.4129 -0.2761 0.214 Uiso 1 1 calc R
H17B H -0.2902 0.4780 -0.2443 0.214 Uiso 1 1 calc R
H17C H -0.3129 0.4154 -0.2072 0.214 Uiso 1 1 calc R
C18 C -0.1228(2) 0.5505(3) -0.4009(2) 0.1129(15) Uani 1 1 d .
C19 C -0.0824(9) 0.6056(7) -0.4153(7) 0.313(12) Uani 0.70 1 d P
H19A H -0.0379 0.5935 -0.4136 0.470 Uiso 0.70 1 calc PR
H19B H -0.0905 0.6372 -0.3793 0.470 Uiso 0.70 1 calc PR
H19C H -0.0923 0.6220 -0.4626 0.470 Uiso 0.70 1 calc PR
C19' C -0.1560(11) 0.6139(7) -0.3961(8) 0.121(7) Uani 0.30 1 d P
H19D H -0.1612 0.6309 -0.4440 0.181 Uiso 0.30 1 calc PR
H19E H -0.1303 0.6420 -0.3674 0.181 Uiso 0.30 1 calc PR
H19F H -0.1975 0.6088 -0.3738 0.181 Uiso 0.30 1 calc PR
C20 C -0.1857(5) 0.5411(6) -0.4312(4) 0.314(7) Uani 1 1 d .
H20A H -0.1899 0.4983 -0.4472 0.472 Uiso 1 1 calc R
H20B H -0.1916 0.5689 -0.4717 0.472 Uiso 1 1 calc R
H20C H -0.2177 0.5498 -0.3949 0.472 Uiso 1 1 calc R
C21 C -0.0864(7) 0.5127(7) -0.4488(3) 0.409(11) Uani 1 1 d .
H21A H -0.0612 0.4832 -0.4213 0.613 Uiso 1 1 calc R
H21B H -0.0583 0.5390 -0.4770 0.613 Uiso 1 1 calc R
H21C H -0.1149 0.4902 -0.4806 0.613 Uiso 1 1 calc R
C22 C 0.05717(14) 0.56653(14) -0.20781(16) 0.0665(8) Uani 1 1 d .
H22A H 0.0332 0.6046 -0.2153 0.100 Uiso 1 1 calc R
H22B H 0.0733 0.5517 -0.2535 0.100 Uiso 1 1 calc R
H22C H 0.0925 0.5747 -0.1756 0.100 Uiso 1 1 calc R
C23 C 0.1454(2) 0.33944(19) -0.28437(17) 0.0884(12) Uani 1 1 d .
C24 C 0.1260(2) 0.3705(2) -0.35653(19) 0.1264(18) Uani 1 1 d .
H24A H 0.1467 0.3491 -0.3960 0.190 Uiso 1 1 calc R
H24B H 0.1390 0.4139 -0.3562 0.190 Uiso 1 1 calc R
H24C H 0.0801 0.3680 -0.3624 0.190 Uiso 1 1 calc R
C25 C 0.2189(2) 0.3443(2) -0.2767(2) 0.1204(16) Uani 1 1 d .
H25A H 0.2392 0.3242 -0.3174 0.181 Uiso 1 1 calc R
H25B H 0.2322 0.3240 -0.2326 0.181 Uiso 1 1 calc R
H25C H 0.2313 0.3878 -0.2752 0.181 Uiso 1 1 calc R
C26 C 0.1252(2) 0.2700(2) -0.2865(2) 0.1278(17) Uani 1 1 d .
H26A H 0.1451 0.2497 -0.3273 0.192 Uiso 1 1 calc R
H26B H 0.0792 0.2673 -0.2909 0.192 Uiso 1 1 calc R
H26C H 0.1386 0.2496 -0.2425 0.192 Uiso 1 1 calc R
C27 C 0.12140(16) 0.34861(15) -0.01153(16) 0.0658(9) Uani 1 1 d .
C28 C 0.0616(2) 0.3248(3) 0.0268(3) 0.151(2) Uani 1 1 d .
H28A H 0.0734 0.3073 0.0730 0.226 Uiso 1 1 calc R
H28B H 0.0415 0.2929 -0.0024 0.226 Uiso 1 1 calc R
H28C H 0.0322 0.3590 0.0340 0.226 Uiso 1 1 calc R
C29 C 0.1708(2) 0.2958(2) -0.0180(2) 0.1265(18) Uani 1 1 d .
H29A H 0.1804 0.2796 0.0294 0.190 Uiso 1 1 calc R
H29B H 0.2094 0.3119 -0.0398 0.190 Uiso 1 1 calc R
H29C H 0.1536 0.2627 -0.0477 0.190 Uiso 1 1 calc R
C30 C 0.1529(2) 0.3978(2) 0.0358(2) 0.1240(17) Uani 1 1 d .
H30A H 0.1637 0.3796 0.0819 0.186 Uiso 1 1 calc R
H30B H 0.1236 0.4323 0.0430 0.186 Uiso 1 1 calc R
H30C H 0.1913 0.4129 0.0126 0.186 Uiso 1 1 calc R
C31 C -0.0790(7) 0.2123(4) -0.1760(7) 0.296(7) Uani 1 1 d .
H31A H -0.1219 0.1971 -0.1872 0.356 Uiso 1 1 calc R
H31B H -0.0485 0.1812 -0.1937 0.356 Uiso 1 1 calc R
C32 C -0.0731(7) 0.2166(5) -0.1050(6) 0.363(9) Uani 1 1 d .
H32A H -0.0807 0.1761 -0.0834 0.544 Uiso 1 1 calc R
H32B H -0.1039 0.2462 -0.0866 0.544 Uiso 1 1 calc R
H32C H -0.0304 0.2304 -0.0930 0.544 Uiso 1 1 calc R
C33 C -0.0842(5) 0.2664(6) -0.2920(8) 0.301(8) Uani 1 1 d .
H33A H -0.1295 0.2568 -0.2981 0.361 Uiso 1 1 calc R
H33B H -0.0589 0.2334 -0.3146 0.361 Uiso 1 1 calc R
C34 C -0.0683(4) 0.3297(5) -0.3246(6) 0.254(5) Uani 1 1 d .
H34A H -0.0778 0.3291 -0.3757 0.381 Uiso 1 1 calc R
H34B H -0.0234 0.3386 -0.3176 0.381 Uiso 1 1 calc R
H34C H -0.0937 0.3617 -0.3014 0.381 Uiso 1 1 calc R
C35 C -0.10008(19) 0.37682(16) 0.03250(19) 0.0848(11) Uani 1 1 d .
H35A H -0.0965 0.3413 -0.0004 0.102 Uiso 1 1 calc R
H35B H -0.0759 0.3666 0.0760 0.102 Uiso 1 1 calc R
C36 C -0.1717(2) 0.3858(2) 0.0531(3) 0.1256(16) Uani 1 1 d .
H36A H -0.1741 0.4168 0.0917 0.151 Uiso 1 1 calc R
H36B H -0.1941 0.4031 0.0114 0.151 Uiso 1 1 calc R
C37 C -0.2059(4) 0.3294(4) 0.0767(6) 0.282(5) Uani 1 1 d .
H37A H -0.1913 0.3178 0.1249 0.338 Uiso 1 1 calc R
H37B H -0.1958 0.2950 0.0440 0.338 Uiso 1 1 calc R

loop_
_atom_site_aniso_label
_atom_site_aniso_U_11
_atom_site_aniso_U_22
_atom_site_aniso_U_33
_atom_site_aniso_U_23
_atom_site_aniso_U_13
_atom_site_aniso_U_12
C38 0.178(9) 0.358(14) 0.55(2) 0.019(14) 0.086(11) -0.057(10)
Na 0.1041(12) 0.0740(10) 0.1782(17) -0.0461(10) -0.0291(11) 0.0020(9)
Mg 0.0458(5) 0.0568(6) 0.0439(5) -0.0032(4) 0.0009(4) -0.0005(5)
O1 0.0493(11) 0.0713(12) 0.0480(11) 0.0019(9) -0.0071(9) -0.0060(10)
O2 0.0445(10) 0.0536(11) 0.0384(9) -0.0043(8) 0.0021(7) 0.0086(9)
O3 0.166(4) 0.144(4) 0.340(8) -0.131(5) -0.044(4) 0.014(3)
C1 0.0499(17) 0.0634(18) 0.0486(16) -0.0054(14) -0.0081(14) 0.0085(15)
C2 0.0489(18) 0.086(2) 0.063(2) -0.0075(17) -0.0141(15) 0.0009(17)
C3 0.066(2) 0.111(3) 0.070(2) 0.000(2) -0.0246(19) 0.004(2)
C4 0.079(2) 0.097(3) 0.0581(19) 0.0077(18) -0.0194(19) 0.014(2)
C5 0.067(2) 0.081(2) 0.0519(17) 0.0103(15) -0.0106(16) 0.0086(17)
C6 0.0485(17) 0.0552(17) 0.0500(15) 0.0008(13) -0.0050(13) 0.0117(14)
C7 0.0444(15) 0.0505(16) 0.0445(14) 0.0041(13) -0.0007(12) 0.0056(13)
C8 0.0432(15) 0.0507(15) 0.0427(14) -0.0015(12) 0.0018(11) 0.0082(14)
C9 0.068(2) 0.073(2) 0.0396(15) -0.0033(14) -0.0029(14) 0.0183(17)
C10 0.076(2) 0.073(2) 0.0527(18) -0.0117(15) -0.0022(16) 0.0287(18)
C11 0.074(2) 0.0621(19) 0.0591(19) -0.0056(15) -0.0022(16) 0.0315(17)
C12 0.0556(17) 0.0541(17) 0.0489(16) -0.0017(13) -0.0028(13) 0.0149(15)
C13 0.0418(14) 0.0477(15) 0.0399(14) -0.0033(12) 0.0002(12) 0.0054(13)
C14 0.053(2) 0.120(3) 0.085(3) -0.001(2) -0.0205(18) -0.011(2)
C15 0.087(3) 0.118(3) 0.130(4) 0.000(3) -0.011(3) -0.034(3)
C16 0.064(2) 0.158(4) 0.105(3) -0.010(3) 0.007(2) -0.002(3)
C17 0.064(2) 0.235(5) 0.130(4) 0.017(4) -0.045(2) -0.037(3)
C18 0.098(3) 0.181(5) 0.060(2) 0.028(3) -0.031(2) -0.002(3)
C19 0.44(2) 0.288(15) 0.210(12) 0.195(13) -0.229(15) -0.247(18)
C19' 0.204(19) 0.077(9) 0.080(9) 0.048(8) -0.010(12) 0.067(13)
C20 0.279(10) 0.496(17) 0.169(7) 0.182(9) -0.147(7) -0.129(11)
C21 0.51(2) 0.65(2) 0.062(4) 0.100(8) 0.069(7) 0.38(2)
C22 0.062(2) 0.068(2) 0.069(2) 0.0150(16) -0.0011(16) -0.0010(17)
C23 0.109(3) 0.100(3) 0.056(2) -0.0228(19) 0.002(2) 0.041(2)
C24 0.163(4) 0.163(4) 0.053(2) -0.017(2) 0.014(2) 0.072(4)
C25 0.105(3) 0.164(4) 0.093(3) -0.018(3) 0.024(2) 0.056(3)
C26 0.163(5) 0.117(4) 0.103(3) -0.052(3) -0.008(3) 0.040(3)
C27 0.075(2) 0.069(2) 0.0529(17) 0.0050(16) -0.0056(16) 0.0258(18)
C28 0.114(4) 0.192(5) 0.146(4) 0.108(4) 0.021(3) 0.025(4)
C29 0.158(4) 0.130(3) 0.092(3) 0.027(3) -0.004(3) 0.089(3)
C30 0.154(4) 0.127(4) 0.090(3) -0.010(3) -0.057(3) 0.055(3)
C31 0.479(19) 0.112(6) 0.297(14) -0.105(8) 0.005(14) -0.003(8)
C32 0.61(2) 0.191(10) 0.287(14) -0.093(10) -0.016(17) 0.074(11)
C33 0.248(11) 0.296(15) 0.359(17) -0.221(15) -0.042(11) -0.045(10)
C34 0.168(7) 0.264(11) 0.329(14) -0.114(11) -0.015(7) -0.025(8)
C35 0.092(3) 0.087(2) 0.075(2) -0.0024(19) -0.003(2) -0.024(2)
C36 0.095(3) 0.166(4) 0.116(4) 0.025(3) -0.008(3) -0.040(3)
C37 0.180(8) 0.314(11) 0.350(13) 0.054(9) 0.098(8) -0.081(8)

loop_
_atom_type_symbol
_atom_type_description
_atom_type_scat_dispersion_real
_atom_type_scat_dispersion_imag
_atom_type_scat_source
C C 0.0033 0.0016 'International Tables Vol C Tables 4.2.6.8 and 6.1.1.4'
H H 0.0000 0.0000 'International Tables Vol C Tables 4.2.6.8 and 6.1.1.4'
O O 0.0106 0.0060 'International Tables Vol C Tables 4.2.6.8 and 6.1.1.4'
Na Na 0.0362 0.0249 'International Tables Vol C Tables 4.2.6.8 and 6.1.1.4'
Mg Mg 0.0486 0.0363 'International Tables Vol C Tables 4.2.6.8 and 6.1.1.4'

loop_
_geom_angle_atom_site_label_1
_geom_angle_atom_site_label_2
_geom_angle_atom_site_label_3
_geom_angle
_geom_angle_site_symmetry_1
_geom_angle_site_symmetry_3
C37 C38 H38A 109.5 . .
C37 C38 H38B 109.5 . .
H38A C38 H38B 109.5 . .
C37 C38 H38C 109.5 . .
H38A C38 H38C 109.5 . .
H38B C38 H38C 109.5 . .
O3 Na O1 137.13(14) . .
O3 Na C8 140.9(2) . .
O1 Na C8 74.15(8) . .
O3 Na C1 122.75(19) . .
O1 Na C1 29.32(7) . .
C8 Na C1 70.74(9) . .
O3 Na C13 145.90(14) . .
O1 Na C13 76.96(8) . .
C8 Na C13 28.66(7) . .
C1 Na C13 87.29(8) . .
O3 Na C9 113.21(19) . .
O1 Na C9 97.73(9) . .
C8 Na C9 27.71(7) . .
C1 Na C9 84.56(9) . .
C13 Na C9 48.54(7) . .
O1 Mg O2 124.78(8) . 5_565
O1 Mg O2 102.51(8) . .
O2 Mg O2 81.62(7) 5_565 .
O1 Mg C35 101.35(12) . .
O2 Mg C35 124.08(11) 5_565 .
O2 Mg C35 120.36(12) . .
O1 Mg Mg 121.12(7) . 5_565
O2 Mg Mg 41.45(5) 5_565 5_565
O2 Mg Mg 40.17(5) . 5_565
C35 Mg Mg 134.72(11) . 5_565
C1 O1 Mg 150.54(17) . .
C1 O1 Na 94.46(15) . .
Mg O1 Na 102.67(9) . .
C13 O2 Mg 135.15(16) . 5_565
C13 O2 Mg 118.18(15) . .
Mg O2 Mg 98.38(7) 5_565 .
C33 O3 C31 111.5(7) . .
C33 O3 Na 126.7(7) . .
C31 O3 Na 121.5(6) . .
O1 C1 C6 118.9(2) . .
O1 C1 C2 120.8(3) . .
C6 C1 C2 120.3(3) . .
O1 C1 Na 56.22(13) . .
C6 C1 Na 98.32(18) . .
C2 C1 Na 112.2(2) . .
C3 C2 C1 116.3(3) . .
C3 C2 C14 121.3(3) . .
C1 C2 C14 122.4(3) . .
C4 C3 C2 125.1(3) . .
C4 C3 H3A 117.4 . .
C2 C3 H3A 117.4 . .
C3 C4 C5 117.0(3) . .
C3 C4 C18 122.6(3) . .
C5 C4 C18 120.3(4) . .
C4 C5 C6 121.6(3) . .
C4 C5 H5A 119.2 . .
C6 C5 H5A 119.2 . .
C1 C6 C5 119.6(3) . .
C1 C6 C7 118.6(2) . .
C5 C6 C7 121.7(3) . .
C6 C7 C22 113.4(2) . .
C6 C7 C8 113.4(2) . .
C22 C7 C8 109.5(2) . .
C6 C7 H7A 106.7 . .
C22 C7 H7A 106.7 . .
C8 C7 H7A 106.7 . .
C9 C8 C13 119.8(2) . .
C9 C8 C7 118.0(2) . .
C13 C8 C7 122.1(2) . .
C9 C8 Na 86.05(18) . .
C13 C8 Na 81.42(16) . .
C7 C8 Na 105.07(15) . .
C10 C9 C8 122.6(3) . .
C10 C9 Na 93.8(2) . .
C8 C9 Na 66.24(16) . .
C10 C9 H9A 118.7 . .
C8 C9 H9A 118.7 . .
Na C9 H9A 110.6 . .
C9 C10 C11 115.9(3) . .
C9 C10 C23 124.1(3) . .
C11 C10 C23 119.9(3) . .
C12 C11 C10 125.2(3) . .
C12 C11 H11A 117.4 . .
C10 C11 H11A 117.4 . .
C11 C12 C13 117.3(2) . .
C11 C12 C27 120.2(2) . .
C13 C12 C27 122.5(2) . .
O2 C13 C8 119.7(2) . .
O2 C13 C12 121.2(2) . .
C8 C13 C12 119.1(2) . .
O2 C13 Na 106.70(15) . .
C8 C13 Na 69.92(15) . .
C12 C13 Na 91.92(16) . .
C2 C14 C15 111.7(3) . .
C2 C14 C17 113.0(3) . .
C15 C14 C17 107.5(3) . .
C2 C14 C16 109.3(3) . .
C15 C14 C16 109.4(3) . .
C17 C14 C16 105.6(3) . .
C14 C15 H15A 109.5 . .
C14 C15 H15B 109.5 . .
H15A C15 H15B 109.5 . .
C14 C15 H15C 109.5 . .
H15A C15 H15C 109.5 . .
H15B C15 H15C 109.5 . .
C14 C16 H16A 109.5 . .
C14 C16 H16B 109.5 . .
H16A C16 H16B 109.5 . .
C14 C16 H16C 109.5 . .
H16A C16 H16C 109.5 . .
H16B C16 H16C 109.5 . .
C14 C17 H17A 109.5 . .
C14 C17 H17B 109.5 . .
H17A C17 H17B 109.5 . .
C14 C17 H17C 109.5 . .
H17A C17 H17C 109.5 . .
H17B C17 H17C 109.5 . .
C21 C18 C20 99.6(7) . .
C21 C18 C19 91.9(9) . .
C20 C18 C19 124.2(6) . .
C21 C18 C19' 141.7(7) . .
C20 C18 C19' 74.5(9) . .
C19 C18 C19' 64.0(9) . .
C21 C18 C4 107.6(5) . .
C20 C18 C4 113.6(5) . .
C19 C18 C4 114.2(5) . .
C19' C18 C4 109.3(6) . .
C18 C19 H19A 109.5 . .
C18 C19 H19B 109.5 . .
H19A C19 H19B 109.5 . .
C18 C19 H19C 109.5 . .
H19A C19 H19C 109.5 . .
H19B C19 H19C 109.5 . .
C18 C19' H19D 109.5 . .
C18 C19' H19E 109.5 . .
H19D C19' H19E 109.5 . .
C18 C19' H19F 109.5 . .
H19D C19' H19F 109.5 . .
H19E C19' H19F 109.5 . .
C18 C20 H20A 109.5 . .
C18 C20 H20B 109.5 . .
H20A C20 H20B 109.5 . .
C18 C20 H20C 109.5 . .
H20A C20 H20C 109.5 . .
H20B C20 H20C 109.5 . .
C18 C21 H21A 109.5 . .
C18 C21 H21B 109.5 . .
H21A C21 H21B 109.5 . .
C18 C21 H21C 109.5 . .
H21A C21 H21C 109.5 . .
H21B C21 H21C 109.5 . .
C7 C22 H22A 109.5 . .
C7 C22 H22B 109.5 . .
H22A C22 H22B 109.5 . .
C7 C22 H22C 109.5 . .
H22A C22 H22C 109.5 . .
H22B C22 H22C 109.5 . .
C10 C23 C26 109.3(3) . .
C10 C23 C24 112.0(3) . .
C26 C23 C24 108.6(3) . .
C10 C23 C25 108.9(3) . .
C26 C23 C25 109.8(3) . .
C24 C23 C25 108.2(4) . .
C23 C24 H24A 109.5 . .
C23 C24 H24B 109.5 . .
H24A C24 H24B 109.5 . .
C23 C24 H24C 109.5 . .
H24A C24 H24C 109.5 . .
H24B C24 H24C 109.5 . .
C23 C25 H25A 109.5 . .
C23 C25 H25B 109.5 . .
H25A C25 H25B 109.5 . .
C23 C25 H25C 109.5 . .
H25A C25 H25C 109.5 . .
H25B C25 H25C 109.5 . .
C23 C26 H26A 109.5 . .
C23 C26 H26B 109.5 . .
H26A C26 H26B 109.5 . .
C23 C26 H26C 109.5 . .
H26A C26 H26C 109.5 . .
H26B C26 H26C 109.5 . .
C30 C27 C28 108.5(4) . .
C30 C27 C29 105.3(3) . .
C28 C27 C29 110.0(3) . .
C30 C27 C12 110.4(3) . .
C28 C27 C12 110.2(3) . .
C29 C27 C12 112.4(3) . .
C27 C28 H28A 109.5 . .
C27 C28 H28B 109.5 . .
H28A C28 H28B 109.5 . .
C27 C28 H28C 109.5 . .
H28A C28 H28C 109.5 . .
H28B C28 H28C 109.5 . .
C27 C29 H29A 109.5 . .
C27 C29 H29B 109.5 . .
H29A C29 H29B 109.5 . .
C27 C29 H29C 109.5 . .
H29A C29 H29C 109.5 . .
H29B C29 H29C 109.5 . .
C27 C30 H30A 109.5 . .
C27 C30 H30B 109.5 . .
H30A C30 H30B 109.5 . .
C27 C30 H30C 109.5 . .
H30A C30 H30C 109.5 . .
H30B C30 H30C 109.5 . .
C32 C31 O3 114.9(9) . .
C32 C31 H31A 108.6 . .
O3 C31 H31A 108.6 . .
C32 C31 H31B 108.6 . .
O3 C31 H31B 108.6 . .
H31A C31 H31B 107.5 . .
C31 C32 H32A 109.5 . .
C31 C32 H32B 109.5 . .
H32A C32 H32B 109.5 . .
C31 C32 H32C 109.5 . .
H32A C32 H32C 109.5 . .
H32B C32 H32C 109.5 . .
O3 C33 C34 104.7(8) . .
O3 C33 H33A 110.8 . .
C34 C33 H33A 110.8 . .
O3 C33 H33B 110.8 . .
C34 C33 H33B 110.8 . .
H33A C33 H33B 108.9 . .
C33 C34 H34A 109.5 . .
C33 C34 H34B 109.5 . .
H34A C34 H34B 109.5 . .
C33 C34 H34C 109.5 . .
H34A C34 H34C 109.5 . .
H34B C34 H34C 109.5 . .
C36 C35 Mg 113.9(3) . .
C36 C35 H35A 108.8 . .
Mg C35 H35A 108.8 . .
C36 C35 H35B 108.8 . .
Mg C35 H35B 108.8 . .
H35A C35 H35B 107.7 . .
C37 C36 C35 116.1(5) . .
C37 C36 H36A 108.2 . .
C35 C36 H36A 108.2 . .
C37 C36 H36B 108.2 . .
C35 C36 H36B 108.2 . .
H36A C36 H36B 107.4 . .
C36 C37 C38 112.1(9) . .
C36 C37 H37A 109.2 . .
C38 C37 H37A 109.2 . .
C36 C37 H37B 109.2 . .
C38 C37 H37B 109.2 . .
H37A C37 H37B 107.9 . .

loop_
_geom_bond_atom_site_label_1
_geom_bond_atom_site_label_2
_geom_bond_distance
_geom_bond_site_symmetry_2
C38 C37 1.510(11) .
C38 H38A 0.9600 .
C38 H38B 0.9600 .
C38 H38C 0.9600 .
Na O3 2.251(5) .
Na O1 2.304(2) .
Na C8 2.753(3) .
Na C1 2.763(3) .
Na C13 2.898(3) .
Na C9 3.000(4) .
Mg O1 1.9310(19) .
Mg O2 1.9941(18) 5_565
Mg O2 2.0468(19) .
Mg C35 2.140(3) .
Mg Mg 3.0587(17) 5_565
O1 C1 1.357(3) .
O2 C13 1.356(3) .
O2 Mg 1.9941(18) 5_565
O3 C33 1.438(13) .
O3 C31 1.498(12) .
C1 C6 1.390(4) .
C1 C2 1.422(4) .
C2 C3 1.388(4) .
C2 C14 1.524(5) .
C3 C4 1.363(5) .
C3 H3A 0.9300 .
C4 C5 1.387(4) .
C4 C18 1.542(5) .
C5 C6 1.392(4) .
C5 H5A 0.9300 .
C6 C7 1.526(4) .
C7 C22 1.529(4) .
C7 C8 1.531(3) .
C7 H7A 0.9800 .
C8 C9 1.398(4) .
C8 C13 1.406(3) .
C9 C10 1.379(4) .
C9 H9A 0.9300 .
C10 C11 1.394(4) .
C10 C23 1.533(4) .
C11 C12 1.380(4) .
C11 H11A 0.9300 .
C12 C13 1.428(3) .
C12 C27 1.540(4) .
C14 C15 1.537(5) .
C14 C17 1.551(4) .
C14 C16 1.554(5) .
C15 H15A 0.9600 .
C15 H15B 0.9600 .
C15 H15C 0.9600 .
C16 H16A 0.9600 .
C16 H16B 0.9600 .
C16 H16C 0.9600 .
C17 H17A 0.9600 .
C17 H17B 0.9600 .
C17 H17C 0.9600 .
C18 C21 1.412(9) .
C18 C20 1.435(8) .
C18 C19 1.464(9) .
C18 C19' 1.515(13) .
C19 H19A 0.9600 .
C19 H19B 0.9600 .
C19 H19C 0.9600 .
C19' H19D 0.9600 .
C19' H19E 0.9600 .
C19' H19F 0.9600 .
C20 H20A 0.9600 .
C20 H20B 0.9600 .
C20 H20C 0.9600 .
C21 H21A 0.9600 .
C21 H21B 0.9600 .
C21 H21C 0.9600 .
C22 H22A 0.9600 .
C22 H22B 0.9600 .
C22 H22C 0.9600 .
C23 C26 1.533(6) .
C23 C24 1.537(5) .
C23 C25 1.536(5) .
C24 H24A 0.9600 .
C24 H24B 0.9600 .
C24 H24C 0.9600 .
C25 H25A 0.9600 .
C25 H25B 0.9600 .
C25 H25C 0.9600 .
C26 H26A 0.9600 .
C26 H26B 0.9600 .
C26 H26C 0.9600 .
C27 C30 1.510(5) .
C27 C28 1.514(5) .
C27 C29 1.524(4) .
C28 H28A 0.9600 .
C28 H28B 0.9600 .
C28 H28C 0.9600 .
C29 H29A 0.9600 .
C29 H29B 0.9600 .
C29 H29C 0.9600 .
C30 H30A 0.9600 .
C30 H30B 0.9600 .
C30 H30C 0.9600 .
C31 C32 1.318(13) .
C31 H31A 0.9700 .
C31 H31B 0.9700 .
C32 H32A 0.9600 .
C32 H32B 0.9600 .
C32 H32C 0.9600 .
C33 C34 1.508(15) .
C33 H33A 0.9700 .
C33 H33B 0.9700 .
C34 H34A 0.9600 .
C34 H34B 0.9600 .
C34 H34C 0.9600 .
C35 C36 1.547(6) .
C35 H35A 0.9700 .
C35 H35B 0.9700 .
C36 C37 1.459(8) .
C36 H36A 0.9700 .
C36 H36B 0.9700 .
C37 H37A 0.9700 .
C37 H37B 0.9700 .
